data_4060076
loop_
_publ_author_name
'Osipov, Alexander L.'
'Gerdov, Sergei M.'
'Kuz'mina, Lyudmila G.'
'Howard, Judith A. K.'
'Nikonov, Georgii I.'

_publ_section_title
;
Syntheses and X-ray Diffraction Studies of Half-Sandwich 
Hydridosilyl Complexes of Ruthenium
;
_journal_issue 4
_journal_name_full Organometallics
_journal_page_first 587
_journal_page_last 602
_journal_paper_doi 10.1021/om0495271
_journal_volume 24
_journal_year 2005
_chemical_formula_sum 'C21 H44 Cl P Ru Si'
_chemical_formula_weight 492.14
_chemical_name_systematic
;
(pentamethylcyclopentadienyl)(triisopropylphosphine)
(dimethylchlorosilyl)ruthenium dihydride
;
_space_group_IT_number 14
_symmetry_cell_setting monoclinic
_symmetry_space_group_name_Hall '-P 2ybc'
_symmetry_space_group_name_H-M 'P 1 21/c 1'
_atom_sites_solution_hydrogens geom
_atom_sites_solution_primary direct
_atom_sites_solution_secondary difmap
_cell_angle_alpha 90.00
_cell_angle_beta 94.524(3)
_cell_angle_gamma 90.00
_cell_formula_units_Z 4
_cell_length_a 13.849(2)
_cell_length_b 9.9235(15)
_cell_length_c 17.759(3)
_cell_measurement_temperature 123(2)
_cell_volume 2432.9(6)
_diffrn_ambient_temperature 123(2)
_diffrn_radiation_monochromator graphite
_diffrn_radiation_source 'fine-focus sealed tube'
_diffrn_radiation_type MoK\a
_diffrn_radiation_wavelength 0.71073
_diffrn_reflns_av_R_equivalents 0.0521
_diffrn_reflns_av_sigmaI/netI 0.0427
_diffrn_reflns_limit_h_max 17
_diffrn_reflns_limit_h_min -17
_diffrn_reflns_limit_k_max 12
_diffrn_reflns_limit_k_min -12
_diffrn_reflns_limit_l_max 21
_diffrn_reflns_limit_l_min -22
_diffrn_reflns_number 18564
_diffrn_reflns_theta_max 27.00
_diffrn_reflns_theta_min 1.48
_exptl_absorpt_coefficient_mu 0.873
_exptl_absorpt_correction_T_max 0.7558
_exptl_absorpt_correction_T_min 0.7107
_exptl_absorpt_correction_type ?
_exptl_absorpt_process_details ?
_exptl_crystal_density_diffrn 1.344
_exptl_crystal_density_meas ?
_exptl_crystal_density_method 'not measured'
_exptl_crystal_F_000 1040
_exptl_crystal_size_max 0.42
_exptl_crystal_size_mid 0.38
_exptl_crystal_size_min 0.34
_refine_ls_extinction_coef ?
_refine_ls_extinction_method none
_refine_ls_goodness_of_fit_ref 1.070
_refine_ls_hydrogen_treatment mixed
_refine_ls_matrix_type full
_refine_ls_number_parameters 243
_refine_ls_number_reflns 5309
_refine_ls_number_restraints 0
_refine_ls_restrained_S_all 1.070
_refine_ls_R_factor_all 0.0566
_refine_ls_R_factor_gt 0.0403
_refine_ls_shift/su_max 0.001
_refine_ls_shift/su_mean 0.000
_refine_ls_structure_factor_coef Fsqd
_refine_ls_weighting_details 'calc w=1/[\s^2^(Fo^2^)+(0.0620P)^2^+0.1770P] where P=(Fo^2^+2Fc^2^)/3'
_refine_ls_weighting_scheme calc
_refine_ls_wR_factor_gt 0.1040
_refine_ls_wR_factor_ref 0.1100
_reflns_number_gt 4039
_reflns_number_total 5309
_reflns_threshold_expression >2sigma(I)
_cod_original_sg_symbol_H-M P2(1)/c
_cod_database_code 4060076

loop_
_symmetry_equiv_pos_as_xyz
'x, y, z'
'-x, y+1/2, -z+1/2'
'-x, -y, -z'
'x, -y-1/2, z-1/2'

loop_
_atom_site_label
_atom_site_type_symbol
_atom_site_fract_x
_atom_site_fract_y
_atom_site_fract_z
_atom_site_U_iso_or_equiv
_atom_site_adp_type
_atom_site_occupancy
_atom_site_symmetry_multiplicity
_atom_site_calc_flag
_atom_site_refinement_flags
_atom_site_disorder_assembly
_atom_site_disorder_group
Ru1 Ru 0.246659(16) 0.01112(2) 0.250218(14) 0.01448(10) Uani 1 1 d . A .
Si1 Si 0.21504(6) 0.24177(9) 0.25394(5) 0.0197(2) Uani 1 1 d . . .
P1 P 0.26835(6) -0.04507(8) 0.37662(5) 0.01672(18) Uani 1 1 d . . .
Cl1 Cl 0.32315(10) 0.36022(14) 0.20789(8) 0.0244(5) Uani 0.740(9) 1 d P A 1
Cl1A Cl 0.0933(4) 0.3021(5) 0.1924(3) 0.0160(11) Uiso 0.260(9) 1 d P A 2
C12 C 0.0986(9) 0.3014(14) 0.1953(9) 0.074(9) Uani 0.740(9) 1 d P A 1
H12A H 0.0942 0.2567 0.1459 0.111 Uiso 0.740(9) 1 calc PR A 1
H12B H 0.1012 0.3992 0.1882 0.111 Uiso 0.740(9) 1 calc PR A 1
H12C H 0.0417 0.2782 0.2221 0.111 Uiso 0.740(9) 1 calc PR A 1
C12A C 0.314(3) 0.343(5) 0.213(3) 0.16(4) Uiso 0.260(9) 1 d P A 2
H12D H 0.3285 0.3038 0.1648 0.242 Uiso 0.260(9) 1 calc PR A 2
H12E H 0.3724 0.3403 0.2484 0.242 Uiso 0.260(9) 1 calc PR A 2
H12F H 0.2927 0.4361 0.2059 0.242 Uiso 0.260(9) 1 calc PR A 2
C1 C 0.2456(3) 0.0120(3) 0.12270(18) 0.0234(7) Uani 1 1 d . . .
C2 C 0.3359(2) -0.0429(3) 0.15243(18) 0.0223(7) Uani 1 1 d . A .
C3 C 0.3165(2) -0.1646(3) 0.19120(18) 0.0211(7) Uani 1 1 d . . .
C4 C 0.2133(2) -0.1837(3) 0.18619(18) 0.0209(7) Uani 1 1 d . A .
C5 C 0.1701(2) -0.0732(3) 0.14398(18) 0.0232(7) Uani 1 1 d . A .
C6 C 0.2358(3) 0.1249(4) 0.0653(2) 0.0334(8) Uani 1 1 d . A .
H6A H 0.2991 0.1675 0.0615 0.050 Uiso 1 1 calc R . .
H6B H 0.1898 0.1921 0.0813 0.050 Uiso 1 1 calc R . .
H6C H 0.2123 0.0883 0.0160 0.050 Uiso 1 1 calc R . .
C7 C 0.4342(3) 0.0095(4) 0.1381(2) 0.0337(9) Uani 1 1 d . . .
H7A H 0.4274 0.0947 0.1104 0.051 Uiso 1 1 calc R A .
H7B H 0.4674 -0.0564 0.1082 0.051 Uiso 1 1 calc R . .
H7C H 0.4720 0.0243 0.1864 0.051 Uiso 1 1 calc R . .
C8 C 0.3901(2) -0.2691(3) 0.2161(2) 0.0257(7) Uani 1 1 d . A .
H8A H 0.3585 -0.3428 0.2415 0.039 Uiso 1 1 calc R . .
H8B H 0.4400 -0.2285 0.2512 0.039 Uiso 1 1 calc R . .
H8C H 0.4201 -0.3044 0.1720 0.039 Uiso 1 1 calc R . .
C9 C 0.1610(2) -0.3091(3) 0.2061(2) 0.0268(8) Uani 1 1 d . . .
H9A H 0.2060 -0.3694 0.2350 0.040 Uiso 1 1 calc R A .
H9B H 0.1354 -0.3545 0.1597 0.040 Uiso 1 1 calc R . .
H9C H 0.1075 -0.2856 0.2365 0.040 Uiso 1 1 calc R . .
C10 C 0.0641(3) -0.0600(4) 0.1185(2) 0.0345(9) Uani 1 1 d . . .
H10A H 0.0276 -0.1317 0.1415 0.052 Uiso 1 1 calc R A .
H10B H 0.0554 -0.0677 0.0633 0.052 Uiso 1 1 calc R . .
H10C H 0.0403 0.0279 0.1340 0.052 Uiso 1 1 calc R . .
C11 C 0.2057(2) 0.3412(3) 0.34438(18) 0.0217(7) Uani 1 1 d . A .
H11A H 0.1920 0.4359 0.3320 0.033 Uiso 1 1 calc R . .
H11B H 0.2670 0.3347 0.3758 0.033 Uiso 1 1 calc R . .
H11C H 0.1532 0.3043 0.3721 0.033 Uiso 1 1 calc R . .
C13 C 0.3914(2) -0.0067(3) 0.42155(19) 0.0198(7) Uani 1 1 d . A .
H13A H 0.3965 -0.0482 0.4730 0.024 Uiso 1 1 calc R . .
C14 C 0.4688(2) -0.0714(3) 0.37655(19) 0.0242(7) Uani 1 1 d . . .
H14A H 0.4553 -0.1679 0.3704 0.036 Uiso 1 1 calc R A .
H14B H 0.5326 -0.0591 0.4036 0.036 Uiso 1 1 calc R . .
H14C H 0.4681 -0.0287 0.3268 0.036 Uiso 1 1 calc R . .
C15 C 0.4132(2) 0.1434(3) 0.4309(2) 0.0258(7) Uani 1 1 d . . .
H15A H 0.3638 0.1855 0.4597 0.039 Uiso 1 1 calc R A .
H15B H 0.4126 0.1858 0.3810 0.039 Uiso 1 1 calc R . .
H15C H 0.4771 0.1553 0.4579 0.039 Uiso 1 1 calc R . .
C16 C 0.2569(2) -0.2306(3) 0.39520(18) 0.0211(7) Uani 1 1 d . A .
H16A H 0.2806 -0.2766 0.3501 0.025 Uiso 1 1 calc R . .
C17 C 0.3154(3) -0.2906(4) 0.4634(2) 0.0323(8) Uani 1 1 d . . .
H17A H 0.3836 -0.2646 0.4623 0.049 Uiso 1 1 calc R A .
H17B H 0.3100 -0.3890 0.4619 0.049 Uiso 1 1 calc R . .
H17C H 0.2903 -0.2567 0.5099 0.049 Uiso 1 1 calc R . .
C18 C 0.1498(2) -0.2704(3) 0.3961(2) 0.0281(8) Uani 1 1 d . . .
H18A H 0.1129 -0.2314 0.3521 0.042 Uiso 1 1 calc R A .
H18B H 0.1243 -0.2365 0.4424 0.042 Uiso 1 1 calc R . .
H18C H 0.1440 -0.3688 0.3945 0.042 Uiso 1 1 calc R . .
C19 C 0.1917(2) 0.0428(3) 0.44314(18) 0.0213(7) Uani 1 1 d . A .
H19A H 0.2141 0.1385 0.4432 0.026 Uiso 1 1 calc R . .
C20 C 0.2087(3) -0.0026(3) 0.5262(2) 0.0277(8) Uani 1 1 d . . .
H20A H 0.2785 -0.0074 0.5404 0.042 Uiso 1 1 calc R A .
H20B H 0.1796 -0.0916 0.5322 0.042 Uiso 1 1 calc R . .
H20C H 0.1789 0.0625 0.5588 0.042 Uiso 1 1 calc R . .
C21 C 0.0828(2) 0.0505(4) 0.4206(2) 0.0290(8) Uani 1 1 d . . .
H21A H 0.0723 0.0793 0.3678 0.043 Uiso 1 1 calc R A .
H21B H 0.0528 0.1156 0.4531 0.043 Uiso 1 1 calc R . .
H21C H 0.0535 -0.0384 0.4265 0.043 Uiso 1 1 calc R . .
H2 H 0.326(3) 0.111(4) 0.279(2) 0.048(12) Uiso 1 1 d . . .
H1 H 0.150(3) 0.062(5) 0.272(3) 0.067(14) Uiso 1 1 d . . .

loop_
_atom_site_aniso_label
_atom_site_aniso_U_11
_atom_site_aniso_U_22
_atom_site_aniso_U_33
_atom_site_aniso_U_23
_atom_site_aniso_U_13
_atom_site_aniso_U_12
Ru1 0.01632(15) 0.01532(14) 0.01182(15) 0.00032(10) 0.00136(10) 0.00003(9)
Si1 0.0231(4) 0.0171(4) 0.0186(5) 0.0014(4) 0.0003(4) 0.0016(3)
P1 0.0175(4) 0.0197(4) 0.0130(4) 0.0010(3) 0.0011(3) -0.0005(3)
Cl1 0.0238(7) 0.0203(7) 0.0296(8) 0.0051(5) 0.0042(4) -0.0029(4)
C12 0.062(9) 0.083(11) 0.077(11) 0.028(6) 0.005(4) 0.006(4)
C1 0.0315(18) 0.0346(19) 0.0047(16) -0.0034(13) 0.0040(13) 0.0023(14)
C2 0.0295(17) 0.0225(16) 0.0158(17) -0.0036(14) 0.0069(14) -0.0018(14)
C3 0.0263(16) 0.0221(16) 0.0154(17) -0.0013(13) 0.0047(13) 0.0009(13)
C4 0.0282(16) 0.0210(16) 0.0135(16) -0.0020(13) 0.0021(13) -0.0008(13)
C5 0.0326(18) 0.0221(16) 0.0145(17) -0.0020(13) -0.0013(13) 0.0032(14)
C6 0.056(2) 0.0285(19) 0.0165(18) 0.0011(15) 0.0062(16) 0.0028(18)
C7 0.036(2) 0.035(2) 0.033(2) -0.0051(16) 0.0166(18) -0.0068(16)
C8 0.0274(17) 0.0241(17) 0.0261(19) -0.0024(14) 0.0049(14) 0.0052(14)
C9 0.0331(18) 0.0225(17) 0.0247(19) -0.0076(15) 0.0009(15) -0.0066(14)
C10 0.035(2) 0.040(2) 0.027(2) -0.0036(17) -0.0096(16) 0.0005(17)
C11 0.0309(17) 0.0146(15) 0.0198(17) -0.0005(13) 0.0035(13) 0.0072(13)
C13 0.0198(15) 0.0224(16) 0.0165(17) 0.0010(13) -0.0027(13) -0.0012(12)
C14 0.0214(16) 0.0275(17) 0.0236(18) 0.0001(15) 0.0004(13) 0.0018(14)
C15 0.0240(16) 0.0272(18) 0.0253(19) -0.0012(15) -0.0039(14) -0.0016(14)
C16 0.0286(17) 0.0180(15) 0.0166(17) 0.0016(13) 0.0011(13) -0.0015(13)
C17 0.044(2) 0.0246(18) 0.028(2) 0.0088(16) -0.0015(16) 0.0006(16)
C18 0.0327(18) 0.0257(18) 0.027(2) -0.0013(15) 0.0068(15) -0.0049(14)
C19 0.0234(16) 0.0261(17) 0.0149(17) -0.0009(14) 0.0043(13) 0.0003(13)
C20 0.037(2) 0.0318(19) 0.0150(18) -0.0024(14) 0.0076(15) -0.0019(15)
C21 0.0228(17) 0.040(2) 0.025(2) -0.0016(17) 0.0074(14) 0.0026(15)
